data_2003490
loop_
_publ_author_name
'Argay, G.'
'K\'alm\'an, A.'
'Vladimirov, S.'
'Zivanov-Stakic, D.'
'Rib\'ar, B.'

_publ_section_title
;
 3-Hydroxyimino-5\a,13\a,14\b,17\a-lanosta-8,24-dien-20-oic Acid
;
_journal_issue 5
_journal_name_full 'Acta Crystallographica Section C'
_journal_page_first 958
_journal_page_last 960
_journal_paper_doi 10.1107/S010827019401228X
_journal_volume 51
_journal_year 1995
_chemical_formula_moiety 'C30 H47 N1 O3'
_chemical_formula_sum 'C30 H47 N O3'
_chemical_formula_weight 469.69
_chemical_melting_point .491E-305
_chemical_name_systematic
;
3-Hydroxyimino-5\a,13\a,14\b,17\a-lanosta-8,24-dien-20-oic Acid
;
_space_group_IT_number 4
_symmetry_cell_setting monoclinic
_symmetry_space_group_name_Hall 'P 2yb'
_symmetry_space_group_name_H-M 'P 1 21 1'
_audit_creation_method SHELXL
_cell_angle_alpha 90.00
_cell_angle_beta 112.37(1)
_cell_angle_gamma 90.00
_cell_formula_units_Z 2
_cell_length_a 12.995(1)
_cell_length_b 7.161(1)
_cell_length_c 16.187(1)
_cell_measurement_reflns_used 25
_cell_measurement_temperature 293(2)
_cell_measurement_theta_max 46.16
_cell_measurement_theta_min 43.96
_cell_volume 1393.0(3)
_computing_cell_refinement 'Enraf-Nonius EXPRESS'
_computing_data_collection 'Enraf-Nonius EXPRESS (Enraf-Nonius, 1992)'
_computing_data_reduction 'MolEN (Fair, 1990)'
_computing_structure_refinement 'SHELXL93 (Sheldrick, 1994)'
_computing_structure_solution 'SHELXS86 (Sheldrick, 1990)'
_diffrn_ambient_temperature 293(2)
_diffrn_measurement_device 'Enraf-Nonius CAD-4'
_diffrn_measurement_method 2\q/\w
_diffrn_radiation_monochromator graphite
_diffrn_radiation_source 'fine-focus sealed tube'
_diffrn_radiation_type CuK\a
_diffrn_radiation_wavelength 1.54180
_diffrn_reflns_av_R_equivalents 0.0081
_diffrn_reflns_av_sigmaI/netI 0.0100
_diffrn_reflns_limit_h_max 16
_diffrn_reflns_limit_h_min -16
_diffrn_reflns_limit_k_max 8
_diffrn_reflns_limit_k_min -8
_diffrn_reflns_limit_l_max 20
_diffrn_reflns_limit_l_min -20
_diffrn_reflns_number 6630
_diffrn_reflns_theta_max 75.57
_diffrn_reflns_theta_min 2.95
_diffrn_standards_decay_% 0
_diffrn_standards_interval_time 60
_diffrn_standards_number 3
_exptl_absorpt_coefficient_mu 0.547
_exptl_absorpt_correction_type 'not applied'
_exptl_crystal_colour colourless
_exptl_crystal_density_diffrn 1.120
_exptl_crystal_description 'transparent blocks'
_exptl_crystal_F_000 516
_exptl_crystal_size_max 0.70
_exptl_crystal_size_mid 0.55
_exptl_crystal_size_min 0.40
_refine_diff_density_max 0.204
_refine_diff_density_min -0.147
_refine_ls_abs_structure_details 'Flack (1983), h=?'
_refine_ls_abs_structure_Flack 0.02(16)
_refine_ls_extinction_coef 0.0048(5)
_refine_ls_extinction_method 'SHELXL93 (Sheldrick, 1994)'
_refine_ls_goodness_of_fit_all 1.117
_refine_ls_goodness_of_fit_obs 1.064
_refine_ls_hydrogen_treatment 'H-atom parameters refined using a riding model'
_refine_ls_matrix_type full
_refine_ls_number_parameters 316
_refine_ls_number_reflns 5757
_refine_ls_number_restraints 0
_refine_ls_restrained_S_all 1.117
_refine_ls_restrained_S_obs 1.064
_refine_ls_R_factor_all 0.0348
_refine_ls_R_factor_obs 0.0337
_refine_ls_shift/esd_max 0.012
_refine_ls_shift/esd_mean 0.001
_refine_ls_structure_factor_coef Fsqd
_refine_ls_weighting_scheme
; calc w = 1/[\s^2^(F~o~^2^) + (0.0616P)^2^ + 0.1052P]
where P = (F~o~^2^ + 2F~c~^2^)/3
;
_refine_ls_wR_factor_all 0.1024
_refine_ls_wR_factor_obs 0.0968
_reflns_number_observed 5684
_reflns_number_total 5757
_reflns_observed_criterion >2\s(I)
_cod_data_source_file na1127.cif
_cod_data_source_block r5
_cod_depositor_comments
;
The following automatic conversions were performed:

'_geom_bond_publ_flag' value 'Y' changed to 'y' according to
/home/saulius/struct/CIF-dictionaries/cif_core.dic dictionary named
'cif_core.dic' version 2.4.1 from 2010-06-29 (37
times).

'_geom_angle_publ_flag' value 'Y' changed to 'y' according
to /home/saulius/struct/CIF-dictionaries/cif_core.dic dictionary
named 'cif_core.dic' version 2.4.1 from 2010-06-29 (60 times).

Automatic conversion script
Id: cif_fix_values 1715 2011-07-08 13:25:40Z adriana 
;
_cod_original_cell_volume 1393.0(2)
_cod_original_sg_symbol_H-M 'P 21'
_cod_original_formula_sum 'C30 H47 N1 O3'
_cod_database_code 2003490

loop_
_symmetry_equiv_pos_as_xyz
'x, y, z'
'-x, y+1/2, -z'

loop_
_atom_site_aniso_label
_atom_site_aniso_U_11
_atom_site_aniso_U_12
_atom_site_aniso_U_13
_atom_site_aniso_U_22
_atom_site_aniso_U_23
_atom_site_aniso_U_33
C1 0.0511(7) 0.0046(5) 0.0171(5) 0.0373(6) 0.0036(5) 0.0457(6)
C2 0.0645(8) 0.0013(6) 0.0222(6) 0.0385(7) 0.0010(5) 0.0466(7)
C3 0.0489(6) -0.0014(5) 0.0120(5) 0.0387(6) -0.0001(5) 0.0364(5)
N3 0.0535(6) 0.0030(5) 0.0181(4) 0.0418(6) -0.0009(4) 0.0408(5)
O3 0.0797(7) 0.0143(5) 0.0430(6) 0.0490(6) 0.0062(5) 0.0634(6)
C4 0.0430(6) 0.0024(5) 0.0121(5) 0.0447(7) 0.0059(5) 0.0419(6)
C41 0.0665(9) 0.0141(7) 0.0254(7) 0.0482(8) 0.0116(7) 0.0559(8)
C42 0.0445(7) -0.0027(7) 0.0043(6) 0.0798(11) 0.0072(8) 0.0541(8)
C5 0.0345(5) 0.0030(5) 0.0127(4) 0.0436(6) 0.0022(5) 0.0418(6)
C6 0.0441(7) 0.0209(7) 0.0169(6) 0.0724(10) 0.0062(7) 0.0515(7)
C7 0.0533(7) 0.0267(8) 0.0203(6) 0.0763(11) 0.0002(7) 0.0512(7)
C8 0.0369(5) 0.0058(6) 0.0170(5) 0.0550(7) 0.0020(6) 0.0431(6)
C9 0.0453(6) 0.0039(5) 0.0127(5) 0.0449(7) 0.0026(5) 0.0420(6)
C10 0.0384(5) -0.0016(5) 0.0129(4) 0.0420(6) 0.0030(5) 0.0397(6)
C11 0.0647(8) 0.0103(6) 0.0092(6) 0.0432(7) -0.0005(6) 0.0427(6)
C12 0.0600(8) 0.0094(6) 0.0100(6) 0.0460(7) -0.0007(6) 0.0426(6)
C13 0.0378(6) 0.0017(5) 0.0167(4) 0.0438(7) 0.0006(5) 0.0382(6)
C14 0.0401(6) 0.0063(6) 0.0190(5) 0.0576(8) 0.0001(6) 0.0431(6)
C14A 0.0459(7) -0.0079(9) 0.0231(6) 0.111(2) 0.0075(9) 0.0547(8)
C15 0.0704(10) 0.0268(8) 0.0180(7) 0.0712(11) -0.0093(8) 0.0556(8)
C16 0.0599(8) 0.0136(7) 0.0208(6) 0.0611(9) -0.0112(7) 0.0514(7)
C17 0.0427(6) 0.0006(5) 0.0188(5) 0.0457(7) -0.0017(5) 0.0403(6)
C18 0.0473(7) -0.0075(6) 0.0193(5) 0.0671(9) 0.0047(6) 0.0449(6)
C19 0.0547(8) -0.0184(7) 0.0177(6) 0.0673(10) 0.0071(7) 0.0575(8)
C20 0.0450(6) -0.0030(5) 0.0172(5) 0.0433(6) -0.0010(5) 0.0383(5)
C21 0.0564(7) -0.0067(6) 0.0206(5) 0.0555(8) -0.0043(6) 0.0398(6)
C22 0.0657(9) -0.0038(7) 0.0122(6) 0.0564(8) 0.0023(6) 0.0403(6)
C23 0.0535(7) -0.0016(6) 0.0178(5) 0.0550(8) -0.0049(6) 0.0412(6)
C24 0.0485(7) 0.0010(7) 0.0124(5) 0.0685(10) 0.0058(6) 0.0418(6)
C25 0.0682(10) -0.0147(9) 0.0197(9) 0.0738(12) 0.0072(10) 0.0803(12)
C26 0.0572(9) 0.0169(10) 0.0270(8) 0.117(2) 0.0073(11) 0.0656(10)
C30 0.0418(6) -0.0011(5) 0.0124(5) 0.0470(7) 0.0009(5) 0.0361(6)
O31 0.0622(6) 0.0029(4) 0.0306(5) 0.0459(5) 0.0085(4) 0.0614(6)
O32 0.0556(5) -0.0009(4) 0.0344(5) 0.0466(5) -0.0028(5) 0.0666(6)

loop_
_atom_site_label
_atom_site_occupancy
_atom_site_fract_x
_atom_site_fract_y
_atom_site_fract_z
_atom_site_U_iso_or_equiv
_atom_site_thermal_displace_type
_atom_site_calc_flag
_atom_site_refinement_flags
_atom_site_type_symbol
C1 1 0.22063(11) 1.0000 0.60864(9) 0.0451(3) Uani d . C
H1A 1 0.20087(11) 1.1250 0.58474(9) 0.059 Uiso calc R H
H1B 1 0.15247(11) 0.9284 0.59290(9) 0.059 Uiso calc R H
C2 1 0.27744(13) 1.0112(3) 0.71077(9) 0.0496(3) Uani d . C
H2A 1 0.34495(13) 1.0849(3) 0.72761(9) 0.064 Uiso calc R H
H2B 1 0.22818(13) 1.0698(3) 0.73546(9) 0.064 Uiso calc R H
C3 1 0.30450(11) 0.8164(3) 0.74582(8) 0.0426(3) Uani d . C
N3 1 0.25738(10) 0.7344(3) 0.79196(7) 0.0453(2) Uani d . N
O3 1 0.18243(11) 0.8491(2) 0.81233(8) 0.0594(3) Uani d . O
H3 1 0.1495(13) 0.7869(7) 0.8371(13) 0.077 Uiso calc R H
C4 1 0.38394(11) 0.7060(3) 0.71550(9) 0.0444(3) Uani d . C
C41 1 0.38977(14) 0.5009(3) 0.74442(10) 0.0563(3) Uani d . C
H41A 1 0.4475(7) 0.4383(5) 0.7318(7) 0.073 Uiso calc R H
H41B 1 0.3197(3) 0.4413(5) 0.7122(6) 0.073 Uiso calc R H
H41C 1 0.4058(10) 0.4947(3) 0.8074(2) 0.073 Uiso calc R H
C42 1 0.50272(12) 0.7877(4) 0.76061(11) 0.0637(4) Uani d . C
H42A 1 0.5514(3) 0.7285(14) 0.7364(7) 0.083 Uiso calc R H
H42B 1 0.5296(5) 0.7657(18) 0.8238(2) 0.083 Uiso calc R H
H42C 1 0.5008(2) 0.9197(5) 0.7496(8) 0.083 Uiso calc R H
C5 1 0.33519(10) 0.7151(3) 0.61076(8) 0.0405(2) Uani d . C
H5 1 0.26759(10) 0.6387(3) 0.59225(8) 0.053 Uiso calc R H
C6 1 0.40827(12) 0.6202(3) 0.56869(10) 0.0564(4) Uani d . C
H6A 1 0.47105(12) 0.6999(3) 0.57462(10) 0.073 Uiso calc R H
H6B 1 0.43681(12) 0.5036(3) 0.59934(10) 0.073 Uiso calc R H
C7 1 0.34091(13) 0.5824(3) 0.47061(10) 0.0601(4) Uani d . C
H7A 1 0.39200(13) 0.5646(3) 0.44049(10) 0.078 Uiso calc R H
H7B 1 0.30048(13) 0.4664(3) 0.46577(10) 0.078 Uiso calc R H
C8 1 0.26028(10) 0.7305(3) 0.42310(8) 0.0445(3) Uani d . C
C9 1 0.23237(11) 0.8747(3) 0.46507(9) 0.0452(3) Uani d . C
C10 1 0.29527(10) 0.9090(3) 0.56565(8) 0.0406(3) Uani d . C
C11 1 0.14680(13) 1.0188(3) 0.41379(9) 0.0536(3) Uani d . C
H11A 1 0.18304(13) 1.1398(3) 0.42459(9) 0.070 Uiso calc R H
H11B 1 0.09006(13) 1.0224(3) 0.43905(9) 0.070 Uiso calc R H
C12 1 0.08790(13) 0.9941(3) 0.31216(9) 0.0523(3) Uani d . C
H12A 1 0.01137(13) 1.0357(3) 0.29357(9) 0.068 Uiso calc R H
H12B 1 0.12439(13) 1.0712(3) 0.28218(9) 0.068 Uiso calc R H
C13 1 0.08971(10) 0.7903(3) 0.28431(8) 0.0393(3) Uani d . C
C14 1 0.21247(10) 0.7217(3) 0.32213(9) 0.0460(3) Uani d . C
C14A 1 0.29067(13) 0.8416(4) 0.29173(11) 0.0692(5) Uani d . C
H14A 1 0.2856(9) 0.9700(5) 0.3069(9) 0.090 Uiso calc R H
H14B 1 0.2690(8) 0.8303(17) 0.2283(2) 0.090 Uiso calc R H
H14C 1 0.3659(2) 0.7989(14) 0.3212(8) 0.090 Uiso calc R H
C15 1 0.2020(2) 0.5302(3) 0.27737(11) 0.0675(5) Uani d . C
H15A 1 0.1766(2) 0.4366(3) 0.30865(11) 0.088 Uiso calc R H
H15B 1 0.2726(2) 0.4908(3) 0.27572(11) 0.088 Uiso calc R H
C16 1 0.11439(13) 0.5626(3) 0.18174(10) 0.0576(4) Uani d . C
H16A 1 0.06062(13) 0.4616(3) 0.16479(10) 0.075 Uiso calc R H
H16B 1 0.15033(13) 0.5679(3) 0.13911(10) 0.075 Uiso calc R H
C17 1 0.05567(10) 0.7511(3) 0.18297(8) 0.0420(3) Uani d . C
H17 1 0.09079(10) 0.8470(3) 0.15925(8) 0.055 Uiso calc R H
C18 1 0.01816(12) 0.6722(3) 0.32160(9) 0.0526(3) Uani d . C
H18A 1 0.0088(8) 0.5492(6) 0.2962(6) 0.068 Uiso calc R H
H18B 1 -0.0534(4) 0.7300(9) 0.3064(7) 0.068 Uiso calc R H
H18C 1 0.0544(5) 0.6638(14) 0.38539(12) 0.068 Uiso calc R H
C19 1 0.38958(13) 1.0466(3) 0.57331(11) 0.0609(4) Uani d . C
H19A 1 0.4401(6) 0.9889(7) 0.5505(8) 0.079 Uiso calc R H
H19B 1 0.4288(7) 1.0796(15) 0.63485(15) 0.079 Uiso calc R H
H19C 1 0.3586(2) 1.1570(8) 0.5393(7) 0.079 Uiso calc R H
C20 1 -0.06877(10) 0.7441(3) 0.12138(8) 0.0418(3) Uani d . C
H20 1 -0.10389(10) 0.6357(3) 0.13683(8) 0.054 Uiso calc R H
C21 1 -0.08122(12) 0.7299(3) 0.02281(8) 0.0499(3) Uani d . C
H21A 1 -0.05271(12) 0.8437(3) 0.00680(8) 0.065 Uiso calc R H
H21B 1 -0.03568(12) 0.6273(3) 0.01712(8) 0.065 Uiso calc R H
C22 1 -0.20097(14) 0.6998(3) -0.04353(9) 0.0565(4) Uani d . C
H22A 1 -0.25008(14) 0.7811(3) -0.02742(9) 0.073 Uiso calc R H
H22B 1 -0.20595(14) 0.7355(3) -0.10275(9) 0.073 Uiso calc R H
C23 1 -0.24002(12) 0.5037(3) -0.04643(9) 0.0500(3) Uani d . C
H23 1 -0.19928(12) 0.4148(3) -0.06295(9) 0.065 Uiso calc R H
C24 1 -0.32470(12) 0.4382(3) -0.02876(9) 0.0543(3) Uani d . C
C25 1 -0.3542(2) 0.2333(4) -0.04188(14) 0.0766(5) Uani d . C
H25A 1 -0.4284(5) 0.2195(4) -0.0856(7) 0.100 Uiso calc R H
H25B 1 -0.3500(12) 0.1800(6) 0.0137(3) 0.100 Uiso calc R H
H25C 1 -0.3029(8) 0.1701(5) -0.0621(10) 0.100 Uiso calc R H
C26 1 -0.3960(2) 0.5518(4) 0.00540(13) 0.0788(6) Uani d . C
H26A 1 -0.3872(10) 0.5088(15) 0.0639(5) 0.102 Uiso calc R H
H26B 1 -0.4725(2) 0.5393(18) -0.0342(6) 0.102 Uiso calc R H
H26C 1 -0.3743(9) 0.6806(5) 0.0086(10) 0.102 Uiso calc R H
C30 1 -0.12621(10) 0.9203(3) 0.13182(8) 0.0424(3) Uani d . C
O31 1 -0.10347(9) 1.0745(2) 0.11244(7) 0.0544(2) Uani d . O
O32 1 -0.20319(9) 0.8921(2) 0.16563(7) 0.0530(2) Uani d . O
H32 1 -0.2327(12) 0.9917(5) 0.1685(13) 0.069 Uiso calc R H

loop_
_atom_type_symbol
_atom_type_description
_atom_type_scat_source
_atom_type_scat_dispersion_real
_atom_type_scat_dispersion_imag
C C 'International Tables Vol C Tables 4.2.6.8 and 6.1.1.4' 0.0181 0.009
H H 'International Tables Vol C Tables 4.2.6.8 and 6.1.1.4' 0.0000 0.000
O O 'International Tables Vol C Tables 4.2.6.8 and 6.1.1.4' 0.0492 0.032
N N 'International Tables Vol C Tables 4.2.6.8 and 6.1.1.4' 0.0311 0.018

loop_
_geom_angle_atom_site_label_1
_geom_angle_atom_site_label_2
_geom_angle_atom_site_label_3
_geom_angle
_geom_angle_publ_flag
C2 C1 C10 112.50(10) y
C3 C2 C1 107.90(10) y
N3 C3 C2 123.70(10) y
N3 C3 C4 119.10(10) y
C2 C3 C4 116.90(10) y
C3 N3 O3 113.50(10) y
C3 C4 C41 111.10(10) y
C3 C4 C42 109.20(10) y
C41 C4 C42 107.00(10) y
C3 C4 C5 106.40(10) y
C41 C4 C5 108.80(10) y
C42 C4 C5 114.50(10) y
C6 C5 C10 109.90(10) y
C6 C5 C4 113.60(10) y
C10 C5 C4 117.90(10) y
C7 C6 C5 109.80(10) y
C8 C7 C6 115.30(10) y
C9 C8 C7 123.70(10) y
C9 C8 C14 119.60(10) y
C7 C8 C14 116.70(10) y
C8 C9 C11 121.60(10) y
C8 C9 C10 121.00(10) y
C11 C9 C10 117.10(10) y
C9 C10 C1 112.00(10) y
C9 C10 C19 105.90(10) y
C1 C10 C19 108.20(10) y
C9 C10 C5 107.50(10) y
C1 C10 C5 108.60(10) y
C19 C10 C5 114.70(10) y
C9 C11 C12 118.10(10) y
C13 C12 C11 111.60(10) y
C12 C13 C18 109.20(10) y
C12 C13 C17 117.00(10) y
C18 C13 C17 110.00(10) y
C12 C13 C14 108.30(10) y
C18 C13 C14 110.70(10) y
C17 C13 C14 101.30(10) y
C8 C14 C15 118.30(10) y
C8 C14 C14A 105.70(10) y
C15 C14 C14A 107.30(10) y
C8 C14 C13 110.50(10) y
C15 C14 C13 101.70(10) y
C14A C14 C13 113.50(10) y
C14 C15 C16 103.80(10) y
C15 C16 C17 107.10(10) y
C20 C17 C13 119.70(10) y
C20 C17 C16 111.20(10) y
C13 C17 C16 103.10(10) y
C30 C20 C21 108.00(10) y
C30 C20 C17 110.00(10) y
C21 C20 C17 110.00(10) y
C22 C21 C20 114.40(10) y
C23 C22 C21 113.50(10) y
C24 C23 C22 129.0(2) y
C23 C24 C26 125.0(2) y
C23 C24 C25 120.1(2) y
C26 C24 C25 115.0(2) y
O31 C30 O32 122.80(10) y
O31 C30 C20 123.50(10) y
O32 C30 C20 113.70(10) y

loop_
_geom_bond_atom_site_label_1
_geom_bond_atom_site_label_2
_geom_bond_distance
_geom_bond_publ_flag
C1 C2 1.535(2) y
C1 C10 1.537(2) y
C2 C3 1.497(2) y
C3 N3 1.275(2) y
C3 C4 1.522(2) y
N3 O3 1.406(2) y
C4 C41 1.535(2) y
C4 C42 1.549(2) y
C4 C5 1.569(2) y
C5 C6 1.523(2) y
C5 C10 1.563(2) y
C6 C7 1.517(2) y
C7 C8 1.484(2) y
C8 C9 1.359(2) y
C8 C14 1.513(2) y
C9 C11 1.512(2) y
C9 C10 1.538(2) y
C10 C19 1.540(2) y
C11 C12 1.538(2) y
C12 C13 1.530(2) y
C13 C18 1.540(2) y
C13 C17 1.553(2) y
C13 C14 1.555(2) y
C14 C15 1.532(2) y
C14 C14A 1.547(2) y
C15 C16 1.551(2) y
C16 C17 1.554(2) y
C17 C20 1.544(2) y
C20 C30 1.508(2) y
C20 C21 1.545(2) y
C21 C22 1.533(2) y
C22 C23 1.488(2) y
C23 C24 1.324(2) y
C24 C26 1.488(2) y
C24 C25 1.512(3) y
C30 O31 1.215(2) y
C30 O32 1.326(2) y

loop_
_cod_related_entry_id
_cod_related_entry_database
_cod_related_entry_code
1 ChemSpider 21187338
